data_4085144
loop_
_publ_author_name
'Aliaga-Lavrijsen, M\'elanie'
'Iglesias, Manuel'
'Cebollada, Andrea'
'Garc\'es, Karin'
'Garc\?\'ia, Nestor'
'Sanz Miguel, Pablo J.'
'Fern\'andez-Alvarez, Francisco J.'
'P\'erez-Torrente, Jes\'us J.'
'Oro, Luis A.'

_publ_section_title
;
 Hydrolysis and Methanolysis of Silanes Catalyzed by Iridium(III)
 Bis-N-Heterocyclic Carbene Complexes: Influence of the Wingtip Groups
;
_journal_issue 11
_journal_name_full Organometallics
_journal_page_first 2378
_journal_paper_doi 10.1021/om5011726
_journal_volume 34
_journal_year 2015
_chemical_formula_moiety 'C25 H27 I2 Ir N5 O2, B F4'
_chemical_formula_sum 'C25 H27 B F4 I2 Ir N5 O2'
_chemical_formula_weight 962.33
_chemical_name_systematic
;
 ?
;
_space_group_IT_number 14
_symmetry_cell_setting monoclinic
_symmetry_space_group_name_Hall '-P 2yn'
_symmetry_space_group_name_H-M 'P 1 21/n 1'
_atom_sites_solution_hydrogens geom
_atom_sites_solution_primary direct
_atom_sites_solution_secondary difmap
_audit_creation_date 2014-10-22T11:31:46-00:00
_audit_creation_method 'WinGX routine CIF_UPDATE'
_cell_angle_alpha 90
_cell_angle_beta 116.078(8)
_cell_angle_gamma 90
_cell_formula_units_Z 4
_cell_length_a 15.841(12)
_cell_length_b 12.668(9)
_cell_length_c 16.196(12)
_cell_measurement_reflns_used 7877
_cell_measurement_temperature 100(2)
_cell_measurement_theta_max 27.69
_cell_measurement_theta_min 2.2
_cell_volume 2919(4)
_computing_cell_refinement 'Bruker SAINT'
_computing_data_collection 'Bruker APEX2'
_computing_data_reduction 'Bruker SAINT'
_computing_molecular_graphics 'Bruker SHELXTL'
_computing_publication_material 'Bruker SHELXTL'
_computing_structure_refinement 'SHELXL-97 (Sheldrick, 2008)'
_computing_structure_solution 'SHELXS-97 (Sheldrick, 2008)'
_diffrn_ambient_temperature 100(2)
_diffrn_measured_fraction_theta_full 0.999
_diffrn_measured_fraction_theta_max 0.979
_diffrn_measurement_device_type 'Bruker APEX-II CCD'
_diffrn_measurement_method '\f and \w scans'
_diffrn_radiation_monochromator graphite
_diffrn_radiation_type MoK\a
_diffrn_radiation_wavelength 0.71073
_diffrn_reflns_av_R_equivalents 0.0437
_diffrn_reflns_av_unetI/netI 0.0365
_diffrn_reflns_limit_h_max 20
_diffrn_reflns_limit_h_min -20
_diffrn_reflns_limit_k_max 16
_diffrn_reflns_limit_k_min -16
_diffrn_reflns_limit_l_max 21
_diffrn_reflns_limit_l_min -21
_diffrn_reflns_number 32539
_diffrn_reflns_theta_full 25
_diffrn_reflns_theta_max 27.82
_diffrn_reflns_theta_min 2.13
_exptl_absorpt_coefficient_mu 6.747
_exptl_absorpt_correction_T_max 0.297
_exptl_absorpt_correction_T_min 0.232
_exptl_absorpt_correction_type multi-scan
_exptl_absorpt_process_details sadabs
_exptl_crystal_colour orange
_exptl_crystal_density_diffrn 2.19
_exptl_crystal_density_method 'not measured'
_exptl_crystal_description blocks
_exptl_crystal_F_000 1808
_exptl_crystal_size_max 0.26
_exptl_crystal_size_mid 0.23
_exptl_crystal_size_min 0.18
_refine_diff_density_max 1.652
_refine_diff_density_min -1.681
_refine_diff_density_rms 0.163
_refine_ls_extinction_method none
_refine_ls_goodness_of_fit_ref 0.998
_refine_ls_hydrogen_treatment constr
_refine_ls_matrix_type full
_refine_ls_number_parameters 362
_refine_ls_number_reflns 6775
_refine_ls_number_restraints 0
_refine_ls_restrained_S_all 0.998
_refine_ls_R_factor_all 0.0461
_refine_ls_R_factor_gt 0.0352
_refine_ls_shift/su_max 0.001
_refine_ls_shift/su_mean 0
_refine_ls_structure_factor_coef Fsqd
_refine_ls_weighting_details 'calc w=1/[\s^2^(Fo^2^)+(0.0652P)^2^+0.0000P] where P=(Fo^2^+2Fc^2^)/3'
_refine_ls_weighting_scheme calc
_refine_ls_wR_factor_gt 0.0956
_refine_ls_wR_factor_ref 0.1055
_reflns_number_gt 5644
_reflns_number_total 6775
_reflns_threshold_expression >2sigma(I)
_cod_data_source_file om5011726_si_002.cif
_cod_data_source_block 1
_cod_depositor_comments 'Adding full bibliography for 4085143--4085144.cif.'
_cod_original_sg_symbol_H-M P21/n
_cod_database_code 4085144

loop_
_symmetry_equiv_pos_as_xyz
'x, y, z'
'-x+1/2, y+1/2, -z+1/2'
'-x, -y, -z'
'x-1/2, -y-1/2, z-1/2'

loop_
_atom_site_label
_atom_site_type_symbol
_atom_site_fract_x
_atom_site_fract_y
_atom_site_fract_z
_atom_site_U_iso_or_equiv
_atom_site_adp_type
_atom_site_occupancy
_atom_site_symmetry_multiplicity
_atom_site_calc_flag
_atom_site_refinement_flags
Ir1 Ir 0.583499(14) 0.601910(15) 0.296430(14) 0.02145(8) Uani 1 1 d .
I1 I 0.57485(3) 0.61581(3) 0.12816(2) 0.02753(10) Uani 1 1 d .
I2 I 0.59069(3) 0.58305(3) 0.46371(3) 0.03117(11) Uani 1 1 d .
N11 N 0.7515(3) 0.4598(3) 0.3728(3) 0.0245(9) Uani 1 1 d .
C12 C 0.6592(4) 0.4722(4) 0.3170(4) 0.0261(11) Uani 1 1 d .
N13 N 0.6295(3) 0.3766(3) 0.2790(3) 0.0249(9) Uani 1 1 d .
C14 C 0.7034(4) 0.3038(4) 0.3118(4) 0.0323(13) Uani 1 1 d .
H14 H 0.7 0.2315 0.295 0.039 Uiso 1 1 calc R
C15 C 0.7791(4) 0.3545(4) 0.3706(4) 0.0297(12) Uani 1 1 d .
H15 H 0.84 0.3256 0.4046 0.036 Uiso 1 1 calc R
C16 C 0.5319(4) 0.3497(4) 0.2145(4) 0.0319(12) Uani 1 1 d .
H161 H 0.5259 0.2721 0.2071 0.038 Uiso 1 1 calc R
H162 H 0.5169 0.381 0.1537 0.038 Uiso 1 1 calc R
C17 C 0.4633(4) 0.3895(4) 0.2481(5) 0.0365(14) Uani 1 1 d .
H171 H 0.4017 0.3546 0.2139 0.044 Uiso 1 1 calc R
H172 H 0.4863 0.3729 0.3142 0.044 Uiso 1 1 calc R
O18 O 0.4532(3) 0.5031(3) 0.2342(3) 0.0292(8) Uani 1 1 d .
C191 C 0.3638(4) 0.5432(4) 0.2157(4) 0.0312(12) Uani 1 1 d .
C192 C 0.3131(4) 0.5923(5) 0.1324(4) 0.0366(14) Uani 1 1 d .
H192 H 0.337 0.5963 0.0879 0.044 Uiso 1 1 calc R
C193 C 0.2266(5) 0.6358(6) 0.1149(5) 0.0517(18) Uani 1 1 d .
H193 H 0.19 0.668 0.0571 0.062 Uiso 1 1 calc R
C194 C 0.1930(5) 0.6330(6) 0.1798(6) 0.056(2) Uani 1 1 d .
H194 H 0.134 0.6644 0.1671 0.067 Uiso 1 1 calc R
C195 C 0.2446(5) 0.5848(5) 0.2634(5) 0.0450(17) Uani 1 1 d .
H195 H 0.2214 0.5829 0.3084 0.054 Uiso 1 1 calc R
C196 C 0.3316(4) 0.5386(5) 0.2817(4) 0.0382(14) Uani 1 1 d .
H196 H 0.3676 0.5046 0.3388 0.046 Uiso 1 1 calc R
N21 N 0.7878(3) 0.6432(3) 0.4061(3) 0.0238(9) Uani 1 1 d .
C22 C 0.7020(4) 0.6838(4) 0.3516(3) 0.0233(10) Uani 1 1 d .
N23 N 0.7191(3) 0.7894(3) 0.3484(3) 0.0254(9) Uani 1 1 d .
C24 C 0.8131(4) 0.8112(4) 0.4019(4) 0.0305(12) Uani 1 1 d .
H24 H 0.8417 0.8789 0.4112 0.037 Uiso 1 1 calc R
C25 C 0.8567(4) 0.7209(4) 0.4383(4) 0.0283(12) Uani 1 1 d .
H25 H 0.9215 0.7115 0.4781 0.034 Uiso 1 1 calc R
C26 C 0.6511(4) 0.8704(4) 0.2970(4) 0.0284(12) Uani 1 1 d .
H261 H 0.5974 0.8371 0.245 0.034 Uiso 1 1 calc R
H262 H 0.6808 0.921 0.2712 0.034 Uiso 1 1 calc R
C27 C 0.6151(4) 0.9295(4) 0.3562(4) 0.0284(12) Uani 1 1 d .
H271 H 0.5609 0.9744 0.3176 0.034 Uiso 1 1 calc R
H272 H 0.5946 0.8792 0.3906 0.034 Uiso 1 1 calc R
O28 O 0.6912(3) 0.9936(3) 0.4188(3) 0.0344(9) Uani 1 1 d .
C291 C 0.6675(4) 1.0772(4) 0.4585(4) 0.0294(12) Uani 1 1 d .
C292 C 0.5807(4) 1.0907(5) 0.4577(5) 0.0427(16) Uani 1 1 d .
H292 H 0.5321 1.0401 0.4293 0.051 Uiso 1 1 calc R
C293 C 0.5660(5) 1.1799(6) 0.4995(5) 0.059(2) Uani 1 1 d .
H293 H 0.5064 1.1906 0.4989 0.071 Uiso 1 1 calc R
C294 C 0.6357(5) 1.2526(6) 0.5416(5) 0.058(2) Uani 1 1 d .
H294 H 0.6237 1.3143 0.5681 0.07 Uiso 1 1 calc R
C295 C 0.7238(5) 1.2362(5) 0.5456(5) 0.0454(16) Uani 1 1 d .
H295 H 0.7728 1.2856 0.5767 0.055 Uiso 1 1 calc R
C296 C 0.7412(5) 1.1477(5) 0.5041(4) 0.0362(13) Uani 1 1 d .
H296 H 0.8016 1.1357 0.5068 0.043 Uiso 1 1 calc R
C31 C 0.8092(4) 0.5356(4) 0.4404(4) 0.0285(12) Uani 1 1 d .
H311 H 0.8762 0.5205 0.4577 0.034 Uiso 1 1 calc R
H312 H 0.7991 0.5285 0.4962 0.034 Uiso 1 1 calc R
N41 N 0.4910(3) 0.7277(4) 0.2724(3) 0.0303(10) Uani 1 1 d .
C42 C 0.4315(4) 0.7847(5) 0.2545(5) 0.0413(15) Uani 1 1 d .
C43 C 0.3579(5) 0.8616(6) 0.2376(6) 0.057(2) Uani 1 1 d .
H431 H 0.3468 0.868 0.2924 0.086 Uiso 1 1 calc R
H432 H 0.3 0.8386 0.1854 0.086 Uiso 1 1 calc R
H433 H 0.3772 0.9303 0.2237 0.086 Uiso 1 1 calc R
B10 B 0.0109(5) 0.5681(5) 0.3569(5) 0.0348(15) Uani 1 1 d .
F11 F -0.0833(2) 0.5906(3) 0.3037(3) 0.0403(9) Uani 1 1 d .
F12 F 0.0452(3) 0.6257(3) 0.4372(3) 0.0524(11) Uani 1 1 d .
F13 F 0.0221(3) 0.4607(3) 0.3729(3) 0.0648(13) Uani 1 1 d .
F14 F 0.0598(3) 0.5972(4) 0.3072(4) 0.0677(14) Uani 1 1 d .

loop_
_atom_site_aniso_label
_atom_site_aniso_U_11
_atom_site_aniso_U_22
_atom_site_aniso_U_33
_atom_site_aniso_U_23
_atom_site_aniso_U_13
_atom_site_aniso_U_12
Ir1 0.01968(12) 0.01848(12) 0.02493(13) -0.00007(7) 0.00864(9) 0.00019(7)
I1 0.0294(2) 0.02672(19) 0.02553(19) 0.00033(13) 0.01116(16) -0.00180(14)
I2 0.0325(2) 0.0353(2) 0.0288(2) 0.00097(15) 0.01633(17) 0.00133(15)
N11 0.026(2) 0.019(2) 0.025(2) 0.0015(17) 0.0077(19) 0.0045(17)
C12 0.028(3) 0.020(3) 0.032(3) -0.001(2) 0.015(2) 0.000(2)
N13 0.029(2) 0.016(2) 0.030(2) -0.0014(17) 0.013(2) 0.0005(17)
C14 0.039(3) 0.022(3) 0.039(3) -0.001(2) 0.020(3) 0.007(2)
C15 0.037(3) 0.021(3) 0.029(3) 0.003(2) 0.014(3) 0.009(2)
C16 0.029(3) 0.019(3) 0.039(3) -0.008(2) 0.007(2) -0.004(2)
C17 0.031(3) 0.026(3) 0.044(4) -0.004(2) 0.009(3) -0.006(2)
O18 0.0198(18) 0.026(2) 0.039(2) -0.0012(16) 0.0106(17) -0.0044(15)
C191 0.023(3) 0.029(3) 0.039(3) -0.009(2) 0.012(2) -0.004(2)
C192 0.029(3) 0.041(4) 0.034(3) -0.006(3) 0.008(3) -0.001(2)
C193 0.032(4) 0.058(5) 0.045(4) -0.010(3) -0.003(3) -0.001(3)
C194 0.024(3) 0.057(5) 0.079(6) -0.029(4) 0.016(4) -0.004(3)
C195 0.030(3) 0.049(4) 0.060(5) -0.011(3) 0.024(3) -0.008(3)
C196 0.033(3) 0.045(4) 0.037(3) -0.005(3) 0.016(3) -0.009(3)
N21 0.021(2) 0.019(2) 0.029(2) -0.0029(18) 0.0092(18) -0.0009(17)
C22 0.025(3) 0.023(3) 0.023(3) 0.002(2) 0.011(2) 0.001(2)
N23 0.024(2) 0.021(2) 0.031(2) -0.0018(18) 0.0120(19) -0.0017(17)
C24 0.032(3) 0.027(3) 0.039(3) -0.006(2) 0.021(3) -0.006(2)
C25 0.018(3) 0.030(3) 0.035(3) -0.003(2) 0.010(2) 0.001(2)
C26 0.027(3) 0.027(3) 0.031(3) 0.001(2) 0.012(2) 0.000(2)
C27 0.029(3) 0.023(3) 0.031(3) -0.003(2) 0.010(2) 0.000(2)
O28 0.036(2) 0.027(2) 0.043(2) -0.0085(17) 0.0191(19) 0.0024(17)
C291 0.034(3) 0.023(3) 0.029(3) -0.001(2) 0.012(2) 0.006(2)
C292 0.029(3) 0.046(4) 0.046(4) -0.016(3) 0.010(3) 0.005(3)
C293 0.042(4) 0.067(5) 0.061(5) -0.027(4) 0.016(4) 0.010(4)
C294 0.060(5) 0.046(4) 0.062(5) -0.018(4) 0.020(4) 0.010(4)
C295 0.050(4) 0.033(3) 0.049(4) -0.012(3) 0.017(3) -0.008(3)
C296 0.044(4) 0.031(3) 0.035(3) 0.000(3) 0.019(3) -0.004(3)
C31 0.023(3) 0.027(3) 0.028(3) -0.001(2) 0.004(2) 0.005(2)
N41 0.026(2) 0.023(2) 0.041(3) -0.003(2) 0.014(2) 0.0005(19)
C42 0.035(3) 0.032(3) 0.057(4) -0.001(3) 0.020(3) -0.001(3)
C43 0.037(4) 0.041(4) 0.092(6) 0.000(4) 0.028(4) 0.010(3)
B10 0.029(3) 0.028(3) 0.039(4) -0.003(3) 0.007(3) 0.005(3)
F11 0.0303(19) 0.037(2) 0.046(2) -0.0054(15) 0.0098(17) 0.0057(14)
F12 0.050(2) 0.044(2) 0.043(2) -0.0099(18) 0.0016(19) 0.0143(18)
F13 0.066(3) 0.028(2) 0.057(3) -0.0006(18) -0.012(2) 0.0064(19)
F14 0.055(3) 0.071(3) 0.096(4) -0.019(3) 0.050(3) -0.013(2)

loop_
_atom_type_symbol
_atom_type_description
_atom_type_scat_dispersion_real
_atom_type_scat_dispersion_imag
_atom_type_scat_source
C C 0.0033 0.0016 'International Tables Vol C Tables 4.2.6.8 and 6.1.1.4'
H H 0 0 'International Tables Vol C Tables 4.2.6.8 and 6.1.1.4'
N N 0.0061 0.0033 'International Tables Vol C Tables 4.2.6.8 and 6.1.1.4'
O O 0.0106 0.006 'International Tables Vol C Tables 4.2.6.8 and 6.1.1.4'
B B 0.0013 0.0007 'International Tables Vol C Tables 4.2.6.8 and 6.1.1.4'
F F 0.0171 0.0103 'International Tables Vol C Tables 4.2.6.8 and 6.1.1.4'
I I -0.4742 1.8119 'International Tables Vol C Tables 4.2.6.8 and 6.1.1.4'
Ir Ir -1.4442 7.9887 'International Tables Vol C Tables 4.2.6.8 and 6.1.1.4'

loop_
_geom_angle_atom_site_label_1
_geom_angle_atom_site_label_2
_geom_angle_atom_site_label_3
_geom_angle
C12 Ir1 C22 88.6(2)
C12 Ir1 N41 173.56(19)
C22 Ir1 N41 97.7(2)
C12 Ir1 O18 88.98(19)
C22 Ir1 O18 177.52(17)
N41 Ir1 O18 84.81(17)
C12 Ir1 I2 90.15(16)
C22 Ir1 I2 88.84(15)
N41 Ir1 I2 88.32(13)
O18 Ir1 I2 91.51(10)
C12 Ir1 I1 88.96(16)
C22 Ir1 I1 92.25(15)
N41 Ir1 I1 92.44(13)
O18 Ir1 I1 87.36(10)
I2 Ir1 I1 178.577(13)
C12 N11 C15 110.5(4)
C12 N11 C31 124.8(4)
C15 N11 C31 123.4(4)
N13 C12 N11 105.1(4)
N13 C12 Ir1 127.4(4)
N11 C12 Ir1 127.5(4)
C12 N13 C14 110.7(5)
C12 N13 C16 125.4(4)
C14 N13 C16 123.9(4)
C15 C14 N13 107.2(5)
C15 C14 H14 126.4
N13 C14 H14 126.4
C14 C15 N11 106.6(5)
C14 C15 H15 126.7
N11 C15 H15 126.7
N13 C16 C17 111.5(5)
N13 C16 H161 109.3
C17 C16 H161 109.3
N13 C16 H162 109.3
C17 C16 H162 109.3
H161 C16 H162 108
O18 C17 C16 108.9(5)
O18 C17 H171 109.9
C16 C17 H171 109.9
O18 C17 H172 109.9
C16 C17 H172 109.9
H171 C17 H172 108.3
C191 O18 C17 114.9(4)
C191 O18 Ir1 122.5(3)
C17 O18 Ir1 117.8(3)
C196 C191 C192 121.7(6)
C196 C191 O18 120.2(5)
C192 C191 O18 118.0(5)
C191 C192 C193 118.5(7)
C191 C192 H192 120.8
C193 C192 H192 120.8
C194 C193 C192 121.1(7)
C194 C193 H193 119.5
C192 C193 H193 119.5
C193 C194 C195 120.1(7)
C193 C194 H194 120
C195 C194 H194 120
C194 C195 C196 119.7(7)
C194 C195 H195 120.2
C196 C195 H195 120.2
C191 C196 C195 118.9(6)
C191 C196 H196 120.5
C195 C196 H196 120.5
C22 N21 C25 111.9(4)
C22 N21 C31 127.1(4)
C25 N21 C31 120.5(4)
N21 C22 N23 103.7(4)
N21 C22 Ir1 125.1(4)
N23 C22 Ir1 131.2(4)
C22 N23 C24 110.4(4)
C22 N23 C26 126.9(4)
C24 N23 C26 122.7(5)
C25 C24 N23 108.1(5)
C25 C24 H24 125.9
N23 C24 H24 125.9
C24 C25 N21 105.9(5)
C24 C25 H25 127.1
N21 C25 H25 127.1
N23 C26 C27 112.2(5)
N23 C26 H261 109.2
C27 C26 H261 109.2
N23 C26 H262 109.2
C27 C26 H262 109.2
H261 C26 H262 107.9
O28 C27 C26 107.1(4)
O28 C27 H271 110.3
C26 C27 H271 110.3
O28 C27 H272 110.3
C26 C27 H272 110.3
H271 C27 H272 108.6
C291 O28 C27 116.7(4)
O28 C291 C292 124.5(5)
O28 C291 C296 113.9(5)
C292 C291 C296 121.6(5)
C291 C292 C293 118.4(6)
C291 C292 H292 120.8
C293 C292 H292 120.8
C294 C293 C292 121.3(7)
C294 C293 H293 119.3
C292 C293 H293 119.3
C293 C294 C295 119.9(7)
C293 C294 H294 120
C295 C294 H294 120
C294 C295 C296 120.4(6)
C294 C295 H295 119.8
C296 C295 H295 119.8
C291 C296 C295 118.3(6)
C291 C296 H296 120.9
C295 C296 H296 120.9
N11 C31 N21 111.8(4)
N11 C31 H311 109.3
N21 C31 H311 109.3
N11 C31 H312 109.3
N21 C31 H312 109.3
H311 C31 H312 107.9
C42 N41 Ir1 170.1(5)
N41 C42 C43 176.1(8)
C42 C43 H431 109.5
C42 C43 H432 109.5
H431 C43 H432 109.5
C42 C43 H433 109.5
H431 C43 H433 109.5
H432 C43 H433 109.5
F12 B10 F13 112.3(6)
F12 B10 F11 110.4(5)
F13 B10 F11 109.5(5)
F12 B10 F14 108.5(6)
F13 B10 F14 108.1(6)
F11 B10 F14 108.0(6)

loop_
_geom_bond_atom_site_label_1
_geom_bond_atom_site_label_2
_geom_bond_distance
Ir1 C12 1.974(5)
Ir1 C22 1.981(5)
Ir1 N41 2.082(5)
Ir1 O18 2.239(4)
Ir1 I2 2.672(2)
Ir1 I1 2.674(2)
N11 C12 1.348(7)
N11 C15 1.408(7)
N11 C31 1.440(7)
C12 N13 1.346(6)
N13 C14 1.399(7)
N13 C16 1.475(7)
C14 C15 1.324(8)
C14 H14 0.95
C15 H15 0.95
C16 C17 1.500(8)
C16 H161 0.99
C16 H162 0.99
C17 O18 1.455(6)
C17 H171 0.99
C17 H172 0.99
O18 C191 1.407(6)
C191 C196 1.373(8)
C191 C192 1.378(8)
C192 C193 1.386(9)
C192 H192 0.95
C193 C194 1.372(11)
C193 H193 0.95
C194 C195 1.379(11)
C194 H194 0.95
C195 C196 1.404(9)
C195 H195 0.95
C196 H196 0.95
N21 C22 1.355(6)
N21 C25 1.389(7)
N21 C31 1.455(7)
C22 N23 1.370(6)
N23 C24 1.382(7)
N23 C26 1.456(7)
C24 C25 1.333(8)
C24 H24 0.95
C25 H25 0.95
C26 C27 1.512(7)
C26 H261 0.99
C26 H262 0.99
C27 O28 1.437(6)
C27 H271 0.99
C27 H272 0.99
O28 C291 1.374(6)
C291 C292 1.381(8)
C291 C296 1.395(8)
C292 C293 1.388(9)
C292 H292 0.95
C293 C294 1.368(10)
C293 H293 0.95
C294 C295 1.384(10)
C294 H294 0.95
C295 C296 1.396(8)
C295 H295 0.95
C296 H296 0.95
C31 H311 0.99
C31 H312 0.99
N41 C42 1.119(7)
C42 C43 1.450(9)
C43 H431 0.98
C43 H432 0.98
C43 H433 0.98
B10 F12 1.378(8)
B10 F13 1.382(8)
B10 F11 1.385(7)
B10 F14 1.391(9)

loop_
_geom_torsion_atom_site_label_1
_geom_torsion_atom_site_label_2
_geom_torsion_atom_site_label_3
_geom_torsion_atom_site_label_4
_geom_torsion
C15 N11 C12 N13 -1.0(6)
C31 N11 C12 N13 -168.1(5)
C15 N11 C12 Ir1 178.3(4)
C31 N11 C12 Ir1 11.2(8)
C22 Ir1 C12 N13 -164.2(5)
N41 Ir1 C12 N13 31(2)
O18 Ir1 C12 N13 15.4(5)
I2 Ir1 C12 N13 106.9(5)
I1 Ir1 C12 N13 -71.9(5)
C22 Ir1 C12 N11 16.6(5)
N41 Ir1 C12 N11 -148.4(16)
O18 Ir1 C12 N11 -163.7(5)
I2 Ir1 C12 N11 -72.2(5)
I1 Ir1 C12 N11 108.9(5)
N11 C12 N13 C14 0.4(6)
Ir1 C12 N13 C14 -178.9(4)
N11 C12 N13 C16 178.2(5)
Ir1 C12 N13 C16 -1.2(8)
C12 N13 C14 C15 0.3(7)
C16 N13 C14 C15 -177.5(5)
N13 C14 C15 N11 -0.9(6)
C12 N11 C15 C14 1.2(6)
C31 N11 C15 C14 168.5(5)
C12 N13 C16 C17 -47.2(7)
C14 N13 C16 C17 130.2(5)
N13 C16 C17 O18 75.0(6)
C16 C17 O18 C191 148.2(5)
C16 C17 O18 Ir1 -55.7(6)
C12 Ir1 O18 C191 168.1(4)
C22 Ir1 O18 C191 18E1(2)
N41 Ir1 O18 C191 -10.2(4)
I2 Ir1 O18 C191 78.0(4)
I1 Ir1 O18 C191 -102.9(4)
C12 Ir1 O18 C17 13.9(4)
C22 Ir1 O18 C17 22(4)
N41 Ir1 O18 C17 -164.4(4)
I2 Ir1 O18 C17 -76.2(4)
I1 Ir1 O18 C17 102.9(4)
C17 O18 C191 C196 65.8(7)
Ir1 O18 C191 C196 -89.1(6)
C17 O18 C191 C192 -118.1(6)
Ir1 O18 C191 C192 87.0(5)
C196 C191 C192 C193 -1.4(9)
O18 C191 C192 C193 -177.4(5)
C191 C192 C193 C194 1.9(10)
C192 C193 C194 C195 -1.2(11)
C193 C194 C195 C196 -0.1(10)
C192 C191 C196 C195 0.2(9)
O18 C191 C196 C195 176.2(5)
C194 C195 C196 C191 0.5(10)
C25 N21 C22 N23 1.5(6)
C31 N21 C22 N23 173.3(5)
C25 N21 C22 Ir1 -176.9(4)
C31 N21 C22 Ir1 -5.1(7)
C12 Ir1 C22 N21 -19.1(5)
N41 Ir1 C22 N21 159.2(4)
O18 Ir1 C22 N21 -27(4)
I2 Ir1 C22 N21 71.0(4)
I1 Ir1 C22 N21 -108.0(4)
C12 Ir1 C22 N23 163.0(5)
N41 Ir1 C22 N23 -18.7(5)
O18 Ir1 C22 N23 155(4)
I2 Ir1 C22 N23 -106.9(5)
I1 Ir1 C22 N23 74.1(5)
N21 C22 N23 C24 -1.5(6)
Ir1 C22 N23 C24 176.8(4)
N21 C22 N23 C26 178.3(5)
Ir1 C22 N23 C26 -3.5(8)
C22 N23 C24 C25 0.9(6)
C26 N23 C24 C25 -178.9(5)
N23 C24 C25 N21 0.0(6)
C22 N21 C25 C24 -1.0(6)
C31 N21 C25 C24 -173.4(5)
C22 N23 C26 C27 97.5(6)
C24 N23 C26 C27 -82.8(6)
N23 C26 C27 O28 70.5(6)
C26 C27 O28 C291 160.1(5)
C27 O28 C291 C292 14.0(8)
C27 O28 C291 C296 -168.3(5)
O28 C291 C292 C293 -179.1(6)
C296 C291 C292 C293 3.4(10)
C291 C292 C293 C294 -0.7(12)
C292 C293 C294 C295 -2.0(13)
C293 C294 C295 C296 2.2(12)
O28 C291 C296 C295 179.1(5)
C292 C291 C296 C295 -3.2(9)
C294 C295 C296 C291 0.3(10)
C12 N11 C31 N21 -40.6(7)
C15 N11 C31 N21 153.9(5)
C22 N21 C31 N11 37.8(7)
C25 N21 C31 N11 -151.1(5)
C12 Ir1 N41 C42 -15(4)
C22 Ir1 N41 C42 18E1(10)
O18 Ir1 N41 C42 0(3)
I2 Ir1 N41 C42 -92(3)
I1 Ir1 N41 C42 87(3)
Ir1 N41 C42 C43 132(9)
